data_7025797
loop_
_publ_author_name
'Cunningham, Tom J.'
'Elsegood, Mark R. J.'
'Kelly, Paul F.'
'Smith, Martin B.'
'Staniland, Paul M.'

_publ_section_title
;
 Versatile routes to selenoether functionalised tertiary phosphines.
;
_journal_issue 22
_journal_name_full 'Dalton transactions (Cambridge, England : 2003)'
_journal_page_first 5216
_journal_page_last 5218
_journal_paper_doi 10.1039/c0dt00004c
_journal_volume 39
_journal_year 2010
_chemical_absolute_configuration ad
_chemical_formula_moiety 'C22 H25 O3 P Se'
_chemical_formula_sum 'C22 H25 O3 P Se'
_chemical_formula_weight 447.35
_chemical_name_systematic
;
?
;
_space_group_IT_number 19
_symmetry_cell_setting orthorhombic
_symmetry_space_group_name_Hall 'P 2ac 2ab'
_symmetry_space_group_name_H-M 'P 21 21 21'
_atom_sites_solution_hydrogens geom
_atom_sites_solution_primary direct
_atom_sites_solution_secondary difmap
_audit_creation_method SHELXL-97
_cell_angle_alpha 90.00
_cell_angle_beta 90.00
_cell_angle_gamma 90.00
_cell_formula_units_Z 4
_cell_length_a 8.1752(5)
_cell_length_b 10.1189(6)
_cell_length_c 24.5004(14)
_cell_measurement_reflns_used 17858
_cell_measurement_temperature 150(2)
_cell_measurement_theta_max 27.21
_cell_measurement_theta_min 2.18
_cell_volume 2026.8(2)
_computing_cell_refinement 'Bruker SAINT'
_computing_data_collection 'Bruker SMART'
_computing_data_reduction 'Bruker SAINT'
_computing_molecular_graphics 'Bruker SHELXTL'
_computing_publication_material 'Bruker SHELXTL and local programs'
_computing_structure_refinement 'SHELXL-97 (Sheldrick, 2008)'
_computing_structure_solution 'SHELXS-97 (Sheldrick, 2008)'
_diffrn_ambient_temperature 150(2)
_diffrn_measured_fraction_theta_full 1.000
_diffrn_measured_fraction_theta_max 0.937
_diffrn_measurement_device_type 'Bruker SMART 1000 CCD diffractometer'
_diffrn_measurement_method '\w rotation with narrow frames'
_diffrn_radiation_monochromator graphite
_diffrn_radiation_source 'sealed tube'
_diffrn_radiation_type MoK\a
_diffrn_radiation_wavelength 0.71073
_diffrn_reflns_av_R_equivalents 0.0366
_diffrn_reflns_av_sigmaI/netI 0.0520
_diffrn_reflns_limit_h_max 11
_diffrn_reflns_limit_h_min -10
_diffrn_reflns_limit_k_max 13
_diffrn_reflns_limit_k_min -13
_diffrn_reflns_limit_l_max 31
_diffrn_reflns_limit_l_min -32
_diffrn_reflns_number 17792
_diffrn_reflns_theta_full 26.00
_diffrn_reflns_theta_max 28.95
_diffrn_reflns_theta_min 1.66
_diffrn_standards_decay_% 0
_diffrn_standards_number 0
_exptl_absorpt_coefficient_mu 1.951
_exptl_absorpt_correction_T_max 0.829
_exptl_absorpt_correction_T_min 0.430
_exptl_absorpt_correction_type multi-scan
_exptl_absorpt_process_details 'SADABS v2.10, Sheldrick, G.M., (2003)'
_exptl_crystal_colour colourless
_exptl_crystal_density_diffrn 1.466
_exptl_crystal_density_method 'not measured'
_exptl_crystal_description tablet
_exptl_crystal_F_000 920
_exptl_crystal_size_max 0.52
_exptl_crystal_size_mid 0.26
_exptl_crystal_size_min 0.10
_refine_diff_density_max 1.531
_refine_diff_density_min -1.196
_refine_diff_density_rms 0.076
_refine_ls_abs_structure_details 'Flack H D (1983), Acta Cryst. A39, 876-881'
_refine_ls_abs_structure_Flack 0.017(9)
_refine_ls_extinction_method none
_refine_ls_goodness_of_fit_ref 1.060
_refine_ls_hydrogen_treatment constr
_refine_ls_matrix_type full
_refine_ls_number_parameters 248
_refine_ls_number_reflns 4890
_refine_ls_number_restraints 0
_refine_ls_restrained_S_all 1.060
_refine_ls_R_factor_all 0.0571
_refine_ls_R_factor_gt 0.0391
_refine_ls_shift/su_max 0.001
_refine_ls_shift/su_mean 0.000
_refine_ls_structure_factor_coef Fsqd
_refine_ls_weighting_details 'calc w=1/[\s^2^(Fo^2^)+(0.0157P)^2^+1.8103P] where P=(Fo^2^+2Fc^2^)/3'
_refine_ls_weighting_scheme calc
_refine_ls_wR_factor_gt 0.0785
_refine_ls_wR_factor_ref 0.0858
_reflns_number_gt 4049
_reflns_number_total 4890
_reflns_threshold_expression I>2\s(I)
_cod_data_source_file c0dt00004c.txt
_cod_data_source_block 2b
_cod_original_sg_symbol_H-M P2(1)2(1)2(1)
_cod_database_code 7025797

loop_
_symmetry_equiv_pos_as_xyz
'x, y, z'
'-x+1/2, -y, z+1/2'
'-x, y+1/2, -z+1/2'
'x+1/2, -y+1/2, -z'

loop_
_atom_site_label
_atom_site_type_symbol
_atom_site_fract_x
_atom_site_fract_y
_atom_site_fract_z
_atom_site_U_iso_or_equiv
_atom_site_adp_type
_atom_site_occupancy
_atom_site_symmetry_multiplicity
_atom_site_calc_flag
_atom_site_refinement_flags
Se1 Se 0.45423(6) 0.65473(4) 0.139603(14) 0.05023(14) Uani 1 1 d .
C1 C 0.4046(4) 0.4955(3) 0.10042(14) 0.0313(8) Uani 1 1 d .
C2 C 0.3010(4) 0.4064(3) 0.12679(14) 0.0320(8) Uani 1 1 d .
H2 H 0.2560 0.4275 0.1615 0.038 Uiso 1 1 calc R
C3 C 0.2645(5) 0.2871(3) 0.10202(15) 0.0362(8) Uani 1 1 d .
H3 H 0.1943 0.2262 0.1199 0.043 Uiso 1 1 calc R
C4 C 0.3288(4) 0.2555(4) 0.05150(15) 0.0361(8) Uani 1 1 d .
H4 H 0.3017 0.1739 0.0346 0.043 Uiso 1 1 calc R
C5 C 0.4328(4) 0.3430(4) 0.02559(13) 0.0367(8) Uani 1 1 d .
H5 H 0.4780 0.3213 -0.0090 0.044 Uiso 1 1 calc R
C6 C 0.4713(4) 0.4628(4) 0.05008(13) 0.0350(8) Uani 1 1 d .
H6 H 0.5434 0.5226 0.0323 0.042 Uiso 1 1 calc R
C7 C 0.4937(4) 0.7790(3) 0.08163(12) 0.0272(7) Uani 1 1 d .
C8 C 0.6135(4) 0.8774(3) 0.08820(11) 0.0219(6) Uani 1 1 d .
C9 C 0.6336(4) 0.9691(3) 0.04592(12) 0.0244(6) Uani 1 1 d .
H9 H 0.7134 1.0368 0.0495 0.029 Uiso 1 1 calc R
C10 C 0.5391(4) 0.9630(3) -0.00120(12) 0.0264(6) Uani 1 1 d .
H10 H 0.5568 1.0247 -0.0298 0.032 Uiso 1 1 calc R
C11 C 0.4192(4) 0.8671(3) -0.00649(12) 0.0275(7) Uani 1 1 d .
H11 H 0.3534 0.8638 -0.0384 0.033 Uiso 1 1 calc R
C12 C 0.3957(4) 0.7762(3) 0.03488(13) 0.0306(8) Uani 1 1 d .
H12 H 0.3123 0.7114 0.0315 0.037 Uiso 1 1 calc R
P1 P 0.73964(10) 0.87390(7) 0.15061(3) 0.02243(17) Uani 1 1 d .
C13 C 0.9256(3) 0.9786(3) 0.13645(13) 0.0229(6) Uani 1 1 d .
C14 C 1.0090(4) 0.9912(3) 0.19218(12) 0.0257(7) Uani 1 1 d .
H14A H 1.0215 0.9025 0.2087 0.031 Uiso 1 1 calc R
H14B H 1.1193 1.0298 0.1875 0.031 Uiso 1 1 calc R
C15 C 0.9084(4) 1.0782(3) 0.22972(13) 0.0264(7) Uani 1 1 d .
O1 O 0.7528(3) 1.0208(2) 0.24160(8) 0.0276(5) Uani 1 1 d .
C16 C 0.6441(4) 1.0057(3) 0.19487(12) 0.0268(7) Uani 1 1 d .
O2 O 0.8915(3) 1.1108(2) 0.11680(8) 0.0240(5) Uani 1 1 d .
C17 C 0.6329(4) 1.1385(3) 0.16574(12) 0.0278(7) Uani 1 1 d .
H17A H 0.5719 1.2018 0.1888 0.033 Uiso 1 1 calc R
H17B H 0.5721 1.1276 0.1311 0.033 Uiso 1 1 calc R
C18 C 0.8033(4) 1.1937(3) 0.15371(12) 0.0256(7) Uani 1 1 d .
O3 O 0.8890(3) 1.2047(2) 0.20429(9) 0.0270(5) Uani 1 1 d .
C19 C 1.0367(4) 0.9144(3) 0.09488(13) 0.0317(7) Uani 1 1 d .
H19A H 0.9819 0.9123 0.0593 0.048 Uiso 1 1 calc R
H19B H 1.0620 0.8240 0.1064 0.048 Uiso 1 1 calc R
H19C H 1.1383 0.9653 0.0919 0.048 Uiso 1 1 calc R
C20 C 0.9913(4) 1.1020(3) 0.28434(13) 0.0354(8) Uani 1 1 d .
H20A H 0.9190 1.1543 0.3078 0.053 Uiso 1 1 calc R
H20B H 1.0940 1.1500 0.2786 0.053 Uiso 1 1 calc R
H20C H 1.0145 1.0169 0.3019 0.053 Uiso 1 1 calc R
C21 C 0.4817(4) 0.9610(4) 0.21799(14) 0.0388(9) Uani 1 1 d .
H21A H 0.4973 0.8793 0.2388 0.058 Uiso 1 1 calc R
H21B H 0.4047 0.9450 0.1881 0.058 Uiso 1 1 calc R
H21C H 0.4379 1.0298 0.2421 0.058 Uiso 1 1 calc R
C22 C 0.7999(5) 1.3283(3) 0.12798(14) 0.0379(9) Uani 1 1 d .
H22A H 0.9121 1.3605 0.1233 0.057 Uiso 1 1 calc R
H22B H 0.7393 1.3893 0.1516 0.057 Uiso 1 1 calc R
H22C H 0.7461 1.3230 0.0923 0.057 Uiso 1 1 calc R

loop_
_atom_site_aniso_label
_atom_site_aniso_U_11
_atom_site_aniso_U_22
_atom_site_aniso_U_33
_atom_site_aniso_U_23
_atom_site_aniso_U_13
_atom_site_aniso_U_12
Se1 0.0836(3) 0.0442(2) 0.02281(16) 0.00280(16) -0.00571(19) -0.0368(2)
C1 0.0311(19) 0.0328(19) 0.0299(17) 0.0019(14) -0.0060(14) -0.0063(14)
C2 0.0326(19) 0.0322(18) 0.0312(18) 0.0031(14) -0.0015(14) -0.0021(14)
C3 0.034(2) 0.0291(17) 0.046(2) 0.0044(15) 0.0007(17) -0.0033(16)
C4 0.036(2) 0.0316(19) 0.040(2) -0.0020(16) -0.0079(17) 0.0061(16)
C5 0.0345(19) 0.044(2) 0.0318(16) -0.0021(16) -0.0046(15) 0.0102(18)
C6 0.0298(19) 0.047(2) 0.0282(16) 0.0086(15) -0.0017(15) -0.0048(17)
C7 0.0321(19) 0.0299(17) 0.0195(14) 0.0002(12) 0.0026(12) -0.0058(14)
C8 0.0211(15) 0.0249(16) 0.0197(14) -0.0014(12) 0.0013(11) -0.0002(13)
C9 0.0256(16) 0.0233(15) 0.0243(15) -0.0014(13) 0.0001(13) -0.0018(13)
C10 0.0296(17) 0.0275(16) 0.0219(14) -0.0005(12) -0.0008(14) 0.0064(15)
C11 0.0275(17) 0.0330(18) 0.0221(14) -0.0062(13) -0.0049(12) 0.0053(14)
C12 0.0300(18) 0.0329(18) 0.0288(17) -0.0085(14) -0.0023(14) -0.0075(14)
P1 0.0237(4) 0.0235(4) 0.0201(4) 0.0005(3) -0.0025(3) -0.0017(3)
C13 0.0212(15) 0.0210(14) 0.0266(14) 0.0000(13) -0.0009(13) -0.0014(11)
C14 0.0241(17) 0.0248(16) 0.0281(15) 0.0007(12) -0.0078(13) -0.0041(12)
C15 0.0304(18) 0.0234(16) 0.0253(16) -0.0004(12) -0.0080(13) -0.0015(13)
O1 0.0282(11) 0.0363(12) 0.0182(10) -0.0032(9) -0.0038(9) -0.0053(11)
C16 0.0255(18) 0.0330(18) 0.0217(15) -0.0047(13) -0.0013(13) 0.0009(14)
O2 0.0276(12) 0.0216(11) 0.0229(10) 0.0030(9) -0.0036(9) -0.0017(9)
C17 0.0268(16) 0.0308(18) 0.0259(15) -0.0092(14) -0.0051(12) 0.0078(14)
C18 0.0279(17) 0.0242(16) 0.0247(16) -0.0016(12) -0.0095(13) 0.0032(12)
O3 0.0333(13) 0.0219(11) 0.0259(11) -0.0027(9) -0.0105(9) 0.0008(9)
C19 0.0265(17) 0.0351(18) 0.0335(17) -0.0061(14) 0.0057(15) -0.0023(15)
C20 0.042(2) 0.0359(19) 0.0279(16) 0.0006(14) -0.0152(15) -0.0040(15)
C21 0.0286(19) 0.058(2) 0.0300(17) -0.0104(16) 0.0063(15) -0.0076(17)
C22 0.046(2) 0.0251(17) 0.042(2) 0.0025(15) -0.0162(16) -0.0002(15)

loop_
_atom_type_symbol
_atom_type_description
_atom_type_scat_dispersion_real
_atom_type_scat_dispersion_imag
_atom_type_scat_source
C C 0.0033 0.0016 'International Tables Vol C Tables 4.2.6.8 and 6.1.1.4'
H H 0.0000 0.0000 'International Tables Vol C Tables 4.2.6.8 and 6.1.1.4'
O O 0.0106 0.0060 'International Tables Vol C Tables 4.2.6.8 and 6.1.1.4'
P P 0.1023 0.0942 'International Tables Vol C Tables 4.2.6.8 and 6.1.1.4'
Se Se -0.0929 2.2259 'International Tables Vol C Tables 4.2.6.8 and 6.1.1.4'

loop_
_geom_angle_atom_site_label_1
_geom_angle_atom_site_label_2
_geom_angle_atom_site_label_3
_geom_angle
C1 Se1 C7 102.41(14)
C6 C1 C2 119.7(3)
C6 C1 Se1 124.2(3)
C2 C1 Se1 116.0(3)
C3 C2 C1 119.4(3)
C4 C3 C2 120.8(3)
C5 C4 C3 119.8(3)
C4 C5 C6 120.0(3)
C1 C6 C5 120.2(3)
C12 C7 C8 120.5(3)
C12 C7 Se1 119.7(2)
C8 C7 Se1 119.7(2)
C9 C8 C7 117.8(3)
C9 C8 P1 124.1(2)
C7 C8 P1 118.1(2)
C10 C9 C8 121.3(3)
C11 C10 C9 120.1(3)
C12 C11 C10 119.7(3)
C11 C12 C7 120.5(3)
C8 P1 C13 106.69(13)
C8 P1 C16 103.37(14)
C13 P1 C16 92.40(14)
O2 C13 C19 106.8(2)
O2 C13 C14 107.8(2)
C19 C13 C14 111.6(3)
O2 C13 P1 115.17(19)
C19 C13 P1 111.5(2)
C14 C13 P1 104.0(2)
C15 C14 C13 110.4(2)
O1 C15 O3 110.7(2)
O1 C15 C14 111.7(2)
O3 C15 C14 108.4(3)
O1 C15 C20 106.4(3)
O3 C15 C20 106.9(2)
C14 C15 C20 112.6(3)
C15 O1 C16 115.2(2)
O1 C16 C21 105.8(2)
O1 C16 C17 108.2(2)
C21 C16 C17 112.7(3)
O1 C16 P1 105.8(2)
C21 C16 P1 111.5(2)
C17 C16 P1 112.3(2)
C18 O2 C13 115.4(2)
C16 C17 C18 110.9(3)
O3 C18 O2 110.3(2)
O3 C18 C22 107.6(2)
O2 C18 C22 106.1(3)
O3 C18 C17 107.9(2)
O2 C18 C17 111.5(2)
C22 C18 C17 113.3(3)
C18 O3 C15 111.3(2)

loop_
_geom_bond_atom_site_label_1
_geom_bond_atom_site_label_2
_geom_bond_distance
Se1 C1 1.919(3)
Se1 C7 1.925(3)
C1 C6 1.388(5)
C1 C2 1.396(5)
C2 C3 1.384(5)
C3 C4 1.383(5)
C4 C5 1.382(5)
C5 C6 1.389(5)
C7 C12 1.398(4)
C7 C8 1.406(4)
C8 C9 1.400(4)
C8 P1 1.844(3)
C9 C10 1.390(4)
C10 C11 1.386(4)
C11 C12 1.382(5)
P1 C13 1.885(3)
P1 C16 1.888(3)
C13 O2 1.448(3)
C13 C19 1.512(4)
C13 C14 1.532(4)
C14 C15 1.515(4)
C15 O1 1.429(4)
C15 O3 1.432(4)
C15 C20 1.519(4)
O1 C16 1.457(4)
C16 C21 1.513(5)
C16 C17 1.524(5)
O2 C18 1.429(4)
C17 C18 1.530(4)
C18 O3 1.428(3)
C18 C22 1.501(4)

loop_
_geom_torsion_atom_site_label_1
_geom_torsion_atom_site_label_2
_geom_torsion_atom_site_label_3
_geom_torsion_atom_site_label_4
_geom_torsion
C7 Se1 C1 C6 31.9(3)
C7 Se1 C1 C2 -151.5(3)
C6 C1 C2 C3 -0.8(5)
Se1 C1 C2 C3 -177.6(3)
C1 C2 C3 C4 -0.2(5)
C2 C3 C4 C5 0.9(5)
C3 C4 C5 C6 -0.5(5)
C2 C1 C6 C5 1.2(5)
Se1 C1 C6 C5 177.6(3)
C4 C5 C6 C1 -0.5(5)
C1 Se1 C7 C12 39.5(3)
C1 Se1 C7 C8 -144.7(3)
C12 C7 C8 C9 -1.7(4)
Se1 C7 C8 C9 -177.4(2)
C12 C7 C8 P1 -179.4(2)
Se1 C7 C8 P1 4.9(3)
C7 C8 C9 C10 -0.4(4)
P1 C8 C9 C10 177.2(2)
C8 C9 C10 C11 1.7(5)
C9 C10 C11 C12 -1.0(5)
C10 C11 C12 C7 -1.0(5)
C8 C7 C12 C11 2.4(5)
Se1 C7 C12 C11 178.2(2)
C9 C8 P1 C13 -15.6(3)
C7 C8 P1 C13 162.0(2)
C9 C8 P1 C16 81.1(3)
C7 C8 P1 C16 -101.4(3)
C8 P1 C13 O2 52.9(2)
C16 P1 C13 O2 -51.8(2)
C8 P1 C13 C19 -69.0(2)
C16 P1 C13 C19 -173.7(2)
C8 P1 C13 C14 170.58(19)
C16 P1 C13 C14 65.9(2)
O2 C13 C14 C15 52.4(3)
C19 C13 C14 C15 169.3(3)
P1 C13 C14 C15 -70.3(3)
C13 C14 C15 O1 64.3(3)
C13 C14 C15 O3 -57.9(3)
C13 C14 C15 C20 -176.0(3)
O3 C15 O1 C16 56.6(3)
C14 C15 O1 C16 -64.3(3)
C20 C15 O1 C16 172.4(2)
C15 O1 C16 C21 -172.7(3)
C15 O1 C16 C17 -51.7(3)
C15 O1 C16 P1 68.8(3)
C8 P1 C16 O1 -172.06(19)
C13 P1 C16 O1 -64.3(2)
C8 P1 C16 C21 73.4(2)
C13 P1 C16 C21 -178.9(2)
C8 P1 C16 C17 -54.2(2)
C13 P1 C16 C17 53.6(2)
C19 C13 O2 C18 -172.9(2)
C14 C13 O2 C18 -52.9(3)
P1 C13 O2 C18 62.6(3)
O1 C16 C17 C18 51.4(3)
C21 C16 C17 C18 168.0(3)
P1 C16 C17 C18 -65.0(3)
C13 O2 C18 O3 57.1(3)
C13 O2 C18 C22 173.4(2)
C13 O2 C18 C17 -62.8(3)
C16 C17 C18 O3 -57.5(3)
C16 C17 C18 O2 63.8(3)
C16 C17 C18 C22 -176.6(3)
O2 C18 O3 C15 -60.4(3)
C22 C18 O3 C15 -175.7(3)
C17 C18 O3 C15 61.7(3)
O1 C15 O3 C18 -61.2(3)
C14 C15 O3 C18 61.6(3)
C20 C15 O3 C18 -176.7(3)
